data_4066429
loop_
_publ_author_name
'Enk, Barbara'
'Eisenstecken, Daniela'
'Kopacka, Holger'
'Wurst, Klaus'
'M\"uller, Thomas'
'Pevny, Florian'
'Winter, Rainer F.'
'Bildstein, Benno'

_publ_section_title
;
 Doubly N-Functionalized Pentafulvenes and Redox-Responsive [N,N]- and
 [N,C,N]-Pincer Bis(imidoyl)pentamethylruthenocene Metalloligands
;
_journal_issue 14
_journal_name_full Organometallics
_journal_page_first 3169
_journal_paper_doi 10.1021/om100458h
_journal_volume 29
_journal_year 2010
_chemical_formula_sum 'C31 H24 N2'
_chemical_formula_weight 424.52
_chemical_name_systematic
; 
 ? 
;
_space_group_IT_number 2
_symmetry_cell_setting triclinic
_symmetry_space_group_name_Hall '-P 1'
_symmetry_space_group_name_H-M 'P -1'
_atom_sites_solution_hydrogens geom
_atom_sites_solution_primary direct
_atom_sites_solution_secondary difmap
_audit_creation_method SHELXL-97
_cell_angle_alpha 100.572(2)
_cell_angle_beta 98.831(2)
_cell_angle_gamma 98.358(2)
_cell_formula_units_Z 2
_cell_length_a 9.5890(4)
_cell_length_b 9.9111(4)
_cell_length_c 12.8561(4)
_cell_measurement_reflns_used 7835
_cell_measurement_temperature 233(2)
_cell_measurement_theta_max 25.0
_cell_measurement_theta_min 1.0
_cell_volume 1167.74(8)
_computing_data_collection COLLECT
_computing_data_reduction 'DENZO and SCALEPACK'
_computing_structure_refinement 'SHELXL-97 (Sheldrick, 1997)'
_computing_structure_solution 'SHELXS-97 (Sheldrick, 1990)'
_diffrn_ambient_temperature 233(2)
_diffrn_measured_fraction_theta_full 0.994
_diffrn_measured_fraction_theta_max 0.994
_diffrn_measurement_device_type 'Nonius KappaCCD'
_diffrn_measurement_method 'phi- and omega scans'
_diffrn_radiation_monochromator graphite
_diffrn_radiation_source 'fine-focus sealed tube'
_diffrn_radiation_type MoK\a
_diffrn_radiation_wavelength 0.71073
_diffrn_reflns_av_R_equivalents 0.0195
_diffrn_reflns_av_sigmaI/netI 0.0338
_diffrn_reflns_limit_h_max 10
_diffrn_reflns_limit_h_min -10
_diffrn_reflns_limit_k_max 11
_diffrn_reflns_limit_k_min -11
_diffrn_reflns_limit_l_max 14
_diffrn_reflns_limit_l_min -14
_diffrn_reflns_number 6720
_diffrn_reflns_theta_full 24.00
_diffrn_reflns_theta_max 24.00
_diffrn_reflns_theta_min 1.64
_diffrn_standards_number 0
_exptl_absorpt_coefficient_mu 0.070
_exptl_absorpt_correction_type none
_exptl_crystal_colour orange
_exptl_crystal_density_diffrn 1.207
_exptl_crystal_density_method 'not measured'
_exptl_crystal_description prism
_exptl_crystal_F_000 448
_exptl_crystal_size_max 0.3
_exptl_crystal_size_mid 0.2
_exptl_crystal_size_min 0.1
_refine_diff_density_max 0.238
_refine_diff_density_min -0.220
_refine_diff_density_rms 0.029
_refine_ls_extinction_coef 0.050(6)
_refine_ls_extinction_expression Fc^*^=kFc[1+0.001xFc^2^\l^3^/sin(2\q)]^-1/4^
_refine_ls_extinction_method SHELXL
_refine_ls_goodness_of_fit_ref 1.046
_refine_ls_hydrogen_treatment 'constr, refined at N1 and N2 (bond restr.)'
_refine_ls_matrix_type full
_refine_ls_number_parameters 307
_refine_ls_number_reflns 3646
_refine_ls_number_restraints 2
_refine_ls_restrained_S_all 1.046
_refine_ls_R_factor_all 0.0564
_refine_ls_R_factor_gt 0.0428
_refine_ls_shift/su_max 0.000
_refine_ls_shift/su_mean 0.000
_refine_ls_structure_factor_coef Fsqd
_refine_ls_weighting_details 'calc w=1/[\s^2^(Fo^2^)+(0.0549P)^2^+0.2429P] where P=(Fo^2^+2Fc^2^)/3'
_refine_ls_weighting_scheme calc
_refine_ls_wR_factor_gt 0.1074
_refine_ls_wR_factor_ref 0.1155
_reflns_number_gt 2943
_reflns_number_total 3646
_reflns_threshold_expression >2sigma(I)
_cod_data_source_file om100458h_si_002.cif
_cod_data_source_block 1
_cod_original_sg_symbol_H-M P-1
_cod_database_code 4066429

loop_
_symmetry_equiv_pos_as_xyz
'x, y, z'
'-x, -y, -z'

loop_
_atom_site_label
_atom_site_type_symbol
_atom_site_fract_x
_atom_site_fract_y
_atom_site_fract_z
_atom_site_U_iso_or_equiv
_atom_site_adp_type
_atom_site_occupancy
_atom_site_symmetry_multiplicity
_atom_site_calc_flag
_atom_site_refinement_flags
N1 N 0.04117(14) 0.09244(14) 0.20064(11) 0.0444(4) Uani 1 1 d D
H1N H 0.056(3) 0.026(3) 0.236(2) 0.033(8) Uiso 0.50 1 d PD
H2N H 0.044(4) -0.044(3) 0.271(2) 0.051(10) Uiso 0.50 1 d PD
N2 N 0.02865(14) -0.10816(14) 0.31050(11) 0.0437(4) Uani 1 1 d D
C1 C -0.20730(16) -0.01293(16) 0.16197(12) 0.0411(4) Uani 1 1 d .
C2 C -0.21422(16) -0.12467(16) 0.22307(12) 0.0415(4) Uani 1 1 d .
C3 C -0.35730(19) -0.19577(18) 0.19646(14) 0.0528(5) Uani 1 1 d .
H3 H -0.3936 -0.2725 0.2240 0.063 Uiso 1 1 calc .
C4 C -0.43662(19) -0.1361(2) 0.12384(16) 0.0614(5) Uani 1 1 d .
H4 H -0.5345 -0.1656 0.0938 0.074 Uiso 1 1 calc .
C5 C -0.34701(18) -0.02560(19) 0.10305(14) 0.0535(5) Uani 1 1 d .
H5 H -0.3751 0.0325 0.0565 0.064 Uiso 1 1 calc .
C6 C -0.09208(17) 0.09172(16) 0.15552(12) 0.0394(4) Uani 1 1 d .
C7 C -0.12343(17) 0.19914(16) 0.09220(12) 0.0412(4) Uani 1 1 d .
C71 C -0.0620(2) 0.20879(19) 0.00227(13) 0.0568(5) Uani 1 1 d .
H71 H -0.0007 0.1474 -0.0191 0.068 Uiso 1 1 calc .
C72 C -0.0914(3) 0.3090(2) -0.05568(15) 0.0751(7) Uani 1 1 d .
H72 H -0.0506 0.3149 -0.1170 0.090 Uiso 1 1 calc .
C73 C -0.1797(3) 0.4001(2) -0.02453(18) 0.0777(7) Uani 1 1 d .
H73 H -0.1989 0.4679 -0.0645 0.093 Uiso 1 1 calc .
C74 C -0.2398(2) 0.3923(2) 0.06434(18) 0.0676(6) Uani 1 1 d .
H74 H -0.2994 0.4553 0.0861 0.081 Uiso 1 1 calc .
C75 C -0.21254(18) 0.29147(18) 0.12211(14) 0.0511(4) Uani 1 1 d .
H75 H -0.2552 0.2855 0.1826 0.061 Uiso 1 1 calc .
C8 C 0.16247(17) 0.19672(17) 0.20711(13) 0.0450(4) Uani 1 1 d .
C9 C 0.2863(2) 0.1527(2) 0.1870(2) 0.0856(7) Uani 1 1 d .
H9 H 0.2867 0.0570 0.1648 0.103 Uiso 1 1 calc .
C10 C 0.4109(3) 0.2485(3) 0.1993(3) 0.1139(11) Uani 1 1 d .
H10 H 0.4956 0.2173 0.1855 0.137 Uiso 1 1 calc .
C11 C 0.4121(2) 0.3882(3) 0.2315(2) 0.0841(7) Uani 1 1 d .
H11 H 0.4965 0.4531 0.2383 0.101 Uiso 1 1 calc .
C12 C 0.2897(2) 0.4322(2) 0.25345(15) 0.0638(5) Uani 1 1 d .
H12 H 0.2902 0.5280 0.2766 0.077 Uiso 1 1 calc .
C13 C 0.16447(19) 0.33714(18) 0.24201(14) 0.0519(4) Uani 1 1 d .
H13 H 0.0807 0.3684 0.2581 0.062 Uiso 1 1 calc .
C14 C -0.10830(17) -0.16342(16) 0.29670(12) 0.0400(4) Uani 1 1 d .
C15 C -0.15436(16) -0.27327(16) 0.35588(12) 0.0412(4) Uani 1 1 d .
C151 C -0.10449(19) -0.39861(17) 0.34005(14) 0.0499(4) Uani 1 1 d .
H151 H -0.0422 -0.4149 0.2912 0.060 Uiso 1 1 calc .
C152 C -0.1458(2) -0.49923(18) 0.39554(15) 0.0587(5) Uani 1 1 d .
H152 H -0.1123 -0.5843 0.3838 0.070 Uiso 1 1 calc .
C153 C -0.2356(2) -0.47616(19) 0.46791(15) 0.0593(5) Uani 1 1 d .
H153 H -0.2633 -0.5453 0.5057 0.071 Uiso 1 1 calc .
C154 C -0.28508(19) -0.35189(19) 0.48520(14) 0.0548(5) Uani 1 1 d .
H154 H -0.3461 -0.3358 0.5350 0.066 Uiso 1 1 calc .
C155 C -0.24494(18) -0.25070(17) 0.42923(14) 0.0473(4) Uani 1 1 d .
H155 H -0.2792 -0.1661 0.4409 0.057 Uiso 1 1 calc .
C16 C 0.14210(17) -0.13201(16) 0.38594(13) 0.0431(4) Uani 1 1 d .
C17 C 0.26876(19) -0.1489(2) 0.35063(15) 0.0595(5) Uani 1 1 d .
H17 H 0.2744 -0.1500 0.2781 0.071 Uiso 1 1 calc .
C18 C 0.3864(2) -0.1639(3) 0.42029(19) 0.0750(6) Uani 1 1 d .
H18 H 0.4712 -0.1770 0.3947 0.090 Uiso 1 1 calc .
C19 C 0.3814(2) -0.1598(2) 0.52651(18) 0.0672(6) Uani 1 1 d .
H19 H 0.4625 -0.1693 0.5741 0.081 Uiso 1 1 calc .
C20 C 0.2568(2) -0.14188(18) 0.56294(14) 0.0569(5) Uani 1 1 d .
H20 H 0.2530 -0.1385 0.6360 0.068 Uiso 1 1 calc .
C21 C 0.13652(18) -0.12865(17) 0.49331(14) 0.0483(4) Uani 1 1 d .
H21 H 0.0513 -0.1174 0.5189 0.058 Uiso 1 1 calc .

loop_
_atom_site_aniso_label
_atom_site_aniso_U_11
_atom_site_aniso_U_22
_atom_site_aniso_U_33
_atom_site_aniso_U_23
_atom_site_aniso_U_13
_atom_site_aniso_U_12
N1 0.0388(8) 0.0436(8) 0.0543(8) 0.0199(7) 0.0097(6) 0.0052(6)
N2 0.0400(8) 0.0425(8) 0.0510(8) 0.0178(7) 0.0064(6) 0.0069(6)
C1 0.0405(9) 0.0422(9) 0.0407(8) 0.0133(7) 0.0058(7) 0.0036(7)
C2 0.0402(9) 0.0394(9) 0.0447(9) 0.0123(7) 0.0059(7) 0.0040(7)
C3 0.0479(10) 0.0507(10) 0.0579(10) 0.0220(8) 0.0033(8) -0.0036(8)
C4 0.0443(10) 0.0670(12) 0.0667(12) 0.0282(10) -0.0092(9) -0.0077(9)
C5 0.0476(10) 0.0567(11) 0.0538(10) 0.0246(9) -0.0044(8) -0.0004(8)
C6 0.0431(10) 0.0399(9) 0.0355(8) 0.0084(7) 0.0080(7) 0.0069(7)
C7 0.0436(9) 0.0401(9) 0.0362(8) 0.0106(7) 0.0020(7) -0.0017(7)
C71 0.0742(13) 0.0510(11) 0.0405(9) 0.0075(8) 0.0127(9) -0.0035(9)
C72 0.1031(17) 0.0725(14) 0.0407(10) 0.0220(10) 0.0051(11) -0.0177(13)
C73 0.0919(17) 0.0621(14) 0.0690(14) 0.0361(11) -0.0198(13) -0.0106(12)
C74 0.0645(13) 0.0534(12) 0.0817(14) 0.0266(10) -0.0088(11) 0.0079(9)
C75 0.0479(10) 0.0512(10) 0.0539(10) 0.0183(8) 0.0028(8) 0.0064(8)
C8 0.0411(9) 0.0467(10) 0.0494(9) 0.0181(8) 0.0109(7) 0.0026(8)
C9 0.0547(13) 0.0616(14) 0.141(2) 0.0098(13) 0.0402(13) 0.0028(10)
C10 0.0588(15) 0.096(2) 0.185(3) 0.014(2) 0.0557(18) -0.0051(14)
C11 0.0635(15) 0.0818(17) 0.0990(17) 0.0241(13) 0.0180(13) -0.0227(12)
C12 0.0753(14) 0.0507(11) 0.0575(11) 0.0178(9) -0.0012(10) -0.0080(10)
C13 0.0528(11) 0.0489(10) 0.0517(10) 0.0134(8) 0.0036(8) 0.0049(8)
C14 0.0425(10) 0.0356(8) 0.0424(9) 0.0084(7) 0.0097(7) 0.0063(7)
C15 0.0401(9) 0.0368(9) 0.0451(9) 0.0120(7) 0.0021(7) 0.0036(7)
C151 0.0596(11) 0.0406(10) 0.0514(10) 0.0109(8) 0.0129(8) 0.0112(8)
C152 0.0784(13) 0.0376(10) 0.0625(11) 0.0161(8) 0.0115(10) 0.0127(9)
C153 0.0746(13) 0.0474(11) 0.0587(11) 0.0245(9) 0.0104(10) 0.0044(9)
C154 0.0558(11) 0.0583(11) 0.0556(10) 0.0225(9) 0.0161(9) 0.0084(9)
C155 0.0455(10) 0.0431(9) 0.0561(10) 0.0163(8) 0.0099(8) 0.0090(8)
C16 0.0407(9) 0.0327(8) 0.0542(10) 0.0112(7) 0.0037(8) 0.0042(7)
C17 0.0422(10) 0.0723(13) 0.0607(11) 0.0115(10) 0.0054(9) 0.0067(9)
C18 0.0396(11) 0.0961(17) 0.0847(15) 0.0133(13) 0.0027(10) 0.0140(11)
C19 0.0538(12) 0.0607(12) 0.0766(14) 0.0081(10) -0.0139(10) 0.0119(10)
C20 0.0727(13) 0.0393(10) 0.0543(10) 0.0107(8) -0.0037(10) 0.0106(9)
C21 0.0526(10) 0.0385(9) 0.0549(10) 0.0123(8) 0.0077(8) 0.0109(8)

loop_
_atom_type_symbol
_atom_type_description
_atom_type_scat_dispersion_real
_atom_type_scat_dispersion_imag
_atom_type_scat_source
C C 0.0033 0.0016 'International Tables Vol C Tables 4.2.6.8 and 6.1.1.4'
H H 0.0000 0.0000 'International Tables Vol C Tables 4.2.6.8 and 6.1.1.4'
N N 0.0061 0.0033 'International Tables Vol C Tables 4.2.6.8 and 6.1.1.4'

loop_
_geom_angle_atom_site_label_1
_geom_angle_atom_site_label_2
_geom_angle_atom_site_label_3
_geom_angle
H1N N1 C6 117(2)
H1N N1 C8 116(2)
C6 N1 C8 126.69(14)
H2N N2 C14 112(2)
H2N N2 C16 121(2)
C14 N2 C16 126.54(14)
C5 C1 C6 122.24(14)
C5 C1 C2 105.84(13)
C6 C1 C2 131.92(14)
C3 C2 C14 122.21(14)
C3 C2 C1 105.95(13)
C14 C2 C1 131.84(14)
C4 C3 C2 109.99(15)
C5 C4 C3 108.25(15)
C4 C5 C1 109.97(15)
N1 C6 C1 121.63(14)
N1 C6 C7 119.65(14)
C1 C6 C7 118.68(14)
C75 C7 C71 118.82(16)
C75 C7 C6 121.02(14)
C71 C7 C6 120.16(15)
C72 C71 C7 119.70(19)
C73 C72 C71 120.64(19)
C74 C73 C72 120.17(18)
C73 C74 C75 119.7(2)
C74 C75 C7 120.97(17)
C9 C8 C13 119.16(17)
C9 C8 N1 117.29(16)
C13 C8 N1 123.25(15)
C8 C9 C10 120.2(2)
C11 C10 C9 120.6(2)
C12 C11 C10 119.4(2)
C11 C12 C13 120.54(19)
C8 C13 C12 120.09(18)
N2 C14 C2 121.56(14)
N2 C14 C15 119.89(13)
C2 C14 C15 118.51(14)
C151 C15 C155 118.93(15)
C151 C15 C14 120.35(14)
C155 C15 C14 120.70(14)
C152 C151 C15 120.31(16)
C153 C152 C151 120.41(16)
C152 C153 C154 120.00(16)
C153 C154 C155 119.94(17)
C154 C155 C15 120.40(15)
C17 C16 C21 118.77(16)
C17 C16 N2 117.10(15)
C21 C16 N2 123.94(15)
C18 C17 C16 120.71(18)
C19 C18 C17 120.62(19)
C18 C19 C20 119.31(17)
C19 C20 C21 120.75(18)
C16 C21 C20 119.83(17)

loop_
_geom_bond_atom_site_label_1
_geom_bond_atom_site_label_2
_geom_bond_distance
N1 H1N 0.887(18)
N1 C6 1.318(2)
N1 C8 1.420(2)
N2 H2N 0.890(19)
N2 C14 1.319(2)
N2 C16 1.420(2)
C1 C5 1.410(2)
C1 C6 1.425(2)
C1 C2 1.470(2)
C2 C3 1.408(2)
C2 C14 1.424(2)
C3 C4 1.384(2)
C4 C5 1.383(2)
C6 C7 1.491(2)
C7 C75 1.384(2)
C7 C71 1.388(2)
C71 C72 1.382(3)
C72 C73 1.373(3)
C73 C74 1.365(3)
C74 C75 1.381(2)
C8 C9 1.368(3)
C8 C13 1.378(2)
C9 C10 1.382(3)
C10 C11 1.368(4)
C11 C12 1.361(3)
C12 C13 1.385(3)
C14 C15 1.492(2)
C15 C151 1.387(2)
C15 C155 1.387(2)
C151 C152 1.376(2)
C152 C153 1.373(3)
C153 C154 1.376(3)
C154 C155 1.382(2)
C16 C17 1.382(2)
C16 C21 1.384(2)
C17 C18 1.373(3)
C18 C19 1.367(3)
C19 C20 1.372(3)
C20 C21 1.385(2)
